data_7046229
loop_
_publ_author_name
'Qiu, Qi-Ming'
'Gu, Leilei'
'Ma, Hongwei'
'Yan, Li'
'Liu, Minghua'
'Li, Hui'

_publ_section_title
;
 Double layer zinc-UDP coordination polymers: structure and properties.
;
_journal_issue 40
_journal_name_full 'Dalton transactions (Cambridge, England : 2003)'
_journal_page_first 14174
_journal_page_last 14178
_journal_paper_doi 10.1039/c8dt01537f
_journal_volume 47
_journal_year 2018
_chemical_absolute_configuration ad
_chemical_formula_moiety 'C19 H31 N4 O18 P2 Zn2, C19 H23 N4 O14 P2 Zn, 6(H2 O)'
_chemical_formula_sum 'C38 H66 N8 O38 P4 Zn3'
_chemical_formula_weight 1562.97
_space_group_crystal_system monoclinic
_space_group_IT_number 5
_space_group_name_Hall 'C 2y'
_space_group_name_H-M_alt 'C 1 2 1'
_symmetry_space_group_name_Hall 'C 2y'
_symmetry_space_group_name_H-M 'C 1 2 1'
_atom_sites_solution_hydrogens mixed
_audit_creation_date 2018-04-29
_audit_creation_method
;
Olex2 1.2-alpha
(compiled 2018.04.26 svn.r3504 for OlexSys, GUI svn.r5492)
;
_audit_update_record
;
2018-04-29 deposited with the CCDC.
2018-05-02 downloaded from the CCDC.
;
_cell_angle_alpha 90
_cell_angle_beta 95.972(6)
_cell_angle_gamma 90
_cell_formula_units_Z 4
_cell_length_a 11.1571(16)
_cell_length_b 22.941(3)
_cell_length_c 23.007(4)
_cell_measurement_reflns_used 15341
_cell_measurement_temperature 152(2)
_cell_measurement_theta_max 25.63
_cell_measurement_theta_min 2.30
_cell_volume 5856.8(15)
_computing_molecular_graphics 'Olex2 (Dolomanov et al., 2009)'
_computing_publication_material 'Olex2 (Dolomanov et al., 2009)'
_computing_structure_refinement 'ShelXL (Sheldrick, 2015)'
_diffrn_ambient_temperature 152.0
_diffrn_measured_fraction_theta_full 0.999
_diffrn_measured_fraction_theta_max 0.999
_diffrn_measurement_device_type 'Bruker P4'
_diffrn_radiation_type MoK\a
_diffrn_radiation_wavelength 0.71073
_diffrn_reflns_av_R_equivalents 0.1028
_diffrn_reflns_av_unetI/netI 0.0821
_diffrn_reflns_Laue_measured_fraction_full 0.999
_diffrn_reflns_Laue_measured_fraction_max 0.999
_diffrn_reflns_limit_h_max 13
_diffrn_reflns_limit_h_min -13
_diffrn_reflns_limit_k_max 26
_diffrn_reflns_limit_k_min -27
_diffrn_reflns_limit_l_max 27
_diffrn_reflns_limit_l_min -27
_diffrn_reflns_number 51038
_diffrn_reflns_point_group_measured_fraction_full 0.999
_diffrn_reflns_point_group_measured_fraction_max 0.999
_diffrn_reflns_theta_full 25.099
_diffrn_reflns_theta_max 25.099
_diffrn_reflns_theta_min 2.300
_exptl_absorpt_coefficient_mu 1.440
_exptl_absorpt_correction_T_max 0.7456
_exptl_absorpt_correction_T_min 0.4729
_exptl_absorpt_correction_type multi-scan
_exptl_absorpt_process_details 'SADABS 2014/5'
_exptl_crystal_density_diffrn 1.773
_exptl_crystal_description irregular
_exptl_crystal_F_000 3216
_exptl_crystal_size_max 0.3
_exptl_crystal_size_mid 0.21
_exptl_crystal_size_min 0.19
_refine_diff_density_max 0.992
_refine_diff_density_min -0.573
_refine_diff_density_rms 0.094
_refine_ls_abs_structure_details
;
 Refined as an inversion twin.
;
_refine_ls_abs_structure_Flack 0.005(13)
_refine_ls_extinction_method none
_refine_ls_goodness_of_fit_ref 1.042
_refine_ls_hydrogen_treatment constr
_refine_ls_matrix_type full
_refine_ls_number_parameters 831
_refine_ls_number_reflns 10273
_refine_ls_number_restraints 20
_refine_ls_restrained_S_all 1.048
_refine_ls_R_factor_all 0.0558
_refine_ls_R_factor_gt 0.0429
_refine_ls_shift/su_max 0.001
_refine_ls_shift/su_mean 0.000
_refine_ls_structure_factor_coef Fsqd
_refine_ls_weighting_details 'w=1/[\s^2^(Fo^2^)+(0.0422P)^2^+1.6416P] where P=(Fo^2^+2Fc^2^)/3'
_refine_ls_weighting_scheme calc
_refine_ls_wR_factor_gt 0.0983
_refine_ls_wR_factor_ref 0.1033
_reflns_Friedel_coverage 0.947
_reflns_Friedel_fraction_full 0.999
_reflns_Friedel_fraction_max 0.999
_reflns_number_gt 8798
_reflns_number_total 10273
_reflns_threshold_expression 'I > 2\s(I)'
_cod_data_source_file c8dt01537f2.cif
_cod_data_source_block 1
_cod_depositor_comments 'Adding full bibliography for 7046229.cif.'
_cod_database_code 7046229
_shelx_shelxl_version_number 2014/7
_shelx_space_group_comment
;
The symmetry employed for this shelxl refinement is uniquely defined
by the following loop, which should always be used as a source of
symmetry information in preference to the above space-group names.
They are only intended as comments.
;
_shelx_estimated_absorpt_t_max 0.771
_shelx_estimated_absorpt_t_min 0.672
_olex2_refinement_description
;
1. Twinned data refinement
 Scales: 0.995(13)
 0.005(13)
2. Fixed Uiso
 At 1.2 times of:
  All C(H) groups, All C(H,H) groups, All N(H) groups, All O(H,H) groups
 At 1.5 times of:
  All O(H) groups
3. Rigid bond restraints
 C21, O13
 with sigma for 1-2 distances of 0.01 and sigma for 1-3 distances of 0.005
4. Uiso/Uaniso restraints and constraints
Uanis(C40) \\sim Ueq, Uanis(O21) \\sim Ueq: with sigma of 0.001 and sigma for
terminal atoms of 0.002
Uanis(C4) \\sim Ueq: with sigma of 0.001 and sigma for terminal atoms of 0.002
5.a Riding coordinates:
 O1(H1A,H1B), O32(H32A,H32B), O15(H15A,H15B), O24(H24A,H24B), O5(H5A,H5B),
 O27(H27), O23(H23A,H23B), O38(H38A,H38B), O25(H25A,H25B), O26(H26A,H26B),
 O34(H34A,H34B), O28(H28), O33(H33A,H33B), O35(H35A,H35B), O37(H37A,H37B),
 O36(H36A,H36B)
5.b Ternary CH refined with riding coordinates:
 C30(H30), C29(H29), C16(H16), C17(H17), C31(H31), C15(H15), C32(H32), C14(H14)
5.c Secondary CH2 refined with riding coordinates:
 C28(H28A,H28B), C13(H13A,H13B)
5.d Aromatic/amide H refined with riding coordinates:
 N6(H6), C22(H22), N10(H10), C8(H8), C2(H2), C23(H23), C6(H6A), C37(H37),
 C7(H7), C12(H12), C5(H5), C20(H20), C41(H41), C38(H38), C19(H19), C1(H1),
 C42(H42), C11(H11A), C36(H36), C27(H27A), C35(H35), C26(H26)
5.e Tetrahedral OH refined with riding coordinates:
 O11(H11), O12(H12A)
;
_olex2_submission_special_instructions 'No special instructions were received'

loop_
_space_group_symop_operation_xyz
'x, y, z'
'-x, y, -z'
'x+1/2, y+1/2, z'
'-x+1/2, y+1/2, -z'

loop_
_atom_site_label
_atom_site_type_symbol
_atom_site_fract_x
_atom_site_fract_y
_atom_site_fract_z
_atom_site_U_iso_or_equiv
_atom_site_adp_type
_atom_site_occupancy
_atom_site_site_symmetry_order
_atom_site_calc_flag
_atom_site_refinement_flags_posn
_atom_site_refinement_flags_adp
_atom_site_refinement_flags_occupancy
Zn3 Zn 0.0000 0.17752(4) 0.0000 0.0087(2) Uani 1 2 d S T P
Zn1 Zn 1.0000 0.54083(4) 0.5000 0.0088(2) Uani 1 2 d S T P
Zn2 Zn 0.5000 0.54055(4) 0.5000 0.0097(2) Uani 1 2 d S T P
Zn4 Zn 0.5000 0.17706(5) 0.0000 0.0107(3) Uani 1 2 d S T P
Zn5 Zn 0.23165(7) 0.13362(4) 0.20994(4) 0.0193(2) Uani 1 1 d . . .
P3 P 0.26728(14) 0.17457(8) 0.08170(8) 0.0097(4) Uani 1 1 d . . .
P1 P 0.73809(14) 0.54377(8) 0.42171(8) 0.0093(4) Uani 1 1 d . . .
P4 P 0.37420(16) 0.24619(8) 0.17705(8) 0.0169(4) Uani 1 1 d . . .
P2 P 0.77592(16) 0.46582(8) 0.32463(8) 0.0150(4) Uani 1 1 d . . .
O3 O 0.7714(4) 0.59050(19) 0.3808(2) 0.0141(11) Uani 1 1 d . . .
O18 O 0.3088(4) 0.23682(19) 0.1132(2) 0.0127(10) Uani 1 1 d . . .
N7 N 0.0000 0.2727(3) 0.0000 0.0127(19) Uani 1 2 d S T P
O2 O 0.8153(3) 0.5421(2) 0.4801(2) 0.0118(10) Uani 1 1 d . . .
O4 O 0.6055(4) 0.5418(2) 0.4301(2) 0.0110(10) Uani 1 1 d . . .
O19 O 0.3284(4) 0.1727(2) 0.0275(2) 0.0127(10) Uani 1 1 d . . .
O1 O 1.0388(4) 0.5366(2) 0.4087(2) 0.0144(10) Uani 1 1 d . . .
H1A H 1.1110 0.5480 0.4077 0.017 Uiso 1 1 d R . .
H1B H 0.9938 0.5616 0.3899 0.017 Uiso 1 1 d R . .
O32 O 0.5882(4) 0.1773(2) 0.0862(2) 0.0176(11) Uani 1 1 d . . .
H32A H 0.6208 0.1503 0.1079 0.021 Uiso 1 1 d R . .
H32B H 0.5547 0.2013 0.1078 0.021 Uiso 1 1 d R . .
O22 O 0.3577(4) 0.3142(2) 0.1855(2) 0.0187(11) Uani 1 1 d . . .
O16 O 0.1327(4) 0.18022(19) 0.0688(2) 0.0105(10) Uani 1 1 d . . .
O20 O 0.3061(6) 0.2170(2) 0.2208(2) 0.0311(14) Uani 1 1 d . . .
O6 O 0.7673(4) 0.48119(19) 0.3921(2) 0.0127(10) Uani 1 1 d . . .
N11 N 0.5000 0.2719(4) 0.0000 0.014(2) Uani 1 2 d S T P
N3 N 0.5000 0.6362(4) 0.5000 0.0163(19) Uani 1 2 d S T P
O15 O -0.1358(4) 0.1786(2) 0.0602(2) 0.0173(11) Uani 1 1 d . . .
H15A H -0.1132 0.1608 0.0918 0.021 Uiso 1 1 d R . .
H15B H -0.2029 0.1650 0.0451 0.021 Uiso 1 1 d R . .
O24 O 0.1517(4) 0.1360(2) 0.2874(2) 0.0197(11) Uani 1 1 d . . .
H24A H 0.1936 0.1173 0.3142 0.024 Uiso 1 1 d R . .
H24B H 0.0812 0.1216 0.2827 0.024 Uiso 1 1 d R . .
O17 O 0.3039(4) 0.1281(2) 0.1273(2) 0.0156(10) Uani 1 1 d . . .
O9 O 0.7735(5) 0.3965(2) 0.3278(2) 0.0220(12) Uani 1 1 d . . .
N1 N 1.0000 0.6353(4) 0.5000 0.0123(18) Uani 1 2 d S T P
O5 O 0.6598(4) 0.5396(2) 0.5608(2) 0.0169(10) Uani 1 1 d . . .
H5A H 0.6711 0.5659 0.5850 0.020 Uiso 1 1 d R . .
H5B H 0.7169 0.5379 0.5399 0.020 Uiso 1 1 d R . .
O7 O 0.8951(4) 0.4872(2) 0.3086(2) 0.0193(12) Uani 1 1 d . . .
O27 O 0.4617(4) 0.4234(2) 0.2888(2) 0.0226(12) Uani 1 1 d . . .
H27 H 0.4171 0.4226 0.3167 0.034 Uiso 1 1 d R . .
O23 O 0.3906(4) 0.0929(2) 0.2494(2) 0.0196(12) Uani 1 1 d . . .
H23A H 0.3961 0.0597 0.2335 0.024 Uiso 1 1 d R . .
H23B H 0.3814 0.0871 0.2852 0.024 Uiso 1 1 d R . .
O8 O 0.6661(4) 0.4835(2) 0.2873(2) 0.0243(13) Uani 1 1 d . . .
O21 O 0.5045(5) 0.2325(2) 0.1762(3) 0.0302(13) Uani 1 1 d . U .
O29 O 0.3190(4) 0.4353(2) 0.1403(2) 0.0237(12) Uani 1 1 d . . .
O14 O 0.2196(5) 0.2390(3) 0.3592(3) 0.0334(15) Uani 1 1 d . . .
O10 O 0.7570(5) 0.2784(2) 0.3743(2) 0.0244(12) Uani 1 1 d . . .
N2 N 1.0000 0.9453(3) 0.5000 0.0102(19) Uani 1 2 d S T P
O38 O 0.6956(5) 0.4364(3) 0.6238(3) 0.0323(14) Uani 1 1 d . . .
H38A H 0.6979 0.4680 0.6043 0.039 Uiso 1 1 d R . .
H38B H 0.7672 0.4228 0.6281 0.039 Uiso 1 1 d R . .
O25 O 0.1565(4) 0.0524(2) 0.1913(2) 0.0252(12) Uani 1 1 d . . .
H25A H 0.1585 0.0325 0.2226 0.030 Uiso 1 1 d R . .
H25B H 0.1976 0.0345 0.1678 0.030 Uiso 1 1 d R . .
N4 N 0.5000 0.9473(3) 0.5000 0.014(2) Uani 1 2 d S T P
N5 N 0.5724(5) 0.2401(3) 0.3380(3) 0.0177(14) Uani 1 1 d . . .
N6 N 0.3979(5) 0.1917(3) 0.3589(3) 0.0200(14) Uani 1 1 d . . .
H6 H 0.3619 0.1594 0.3681 0.024 Uiso 1 1 calc R . .
C22 C 0.0967(6) 0.3033(3) 0.0208(4) 0.0204(18) Uani 1 1 d . . .
H22 H 0.1665 0.2825 0.0362 0.024 Uiso 1 1 calc R . .
O13 O 0.5696(5) 0.1413(2) 0.3501(3) 0.0292(13) Uani 1 1 d . U .
C39 C 0.5000 0.3954(5) 0.0000 0.013(2) Uani 1 2 d S T P
O31 O -0.2238(5) 0.4712(3) 0.1298(3) 0.0457(17) Uani 1 1 d . . .
C9 C 0.5000 0.7600(4) 0.5000 0.016(2) Uani 1 2 d S T P
N10 N -0.0479(6) 0.5234(3) 0.1386(3) 0.0342(18) Uani 1 1 d . . .
H10 H -0.0904 0.5554 0.1314 0.041 Uiso 1 1 calc R . .
C24 C 0.0000 0.3961(5) 0.0000 0.014(2) Uani 1 2 d S T P
O11 O 0.9379(5) 0.2342(3) 0.2875(3) 0.0438(17) Uani 1 1 d . . .
H11 H 0.8953 0.2070 0.2722 0.066 Uiso 1 1 calc R . .
C40 C 0.5000 0.4603(4) 0.0000 0.012(2) Uani 1 2 d S TU P
O26 O 0.0711(6) 0.1769(4) 0.1770(3) 0.056(2) Uani 1 1 d . . .
H26A H 0.0700 0.1837 0.1390 0.067 Uiso 1 1 d R . .
H26B H 0.0703 0.2088 0.1966 0.067 Uiso 1 1 d R . .
C8 C 0.4369(6) 0.7282(3) 0.5381(3) 0.0191(17) Uani 1 1 d . . .
H8 H 0.3915 0.7479 0.5649 0.023 Uiso 1 1 calc R . .
N12 N 0.5000 0.5825(4) 0.0000 0.0104(19) Uani 1 2 d S T P
C2 C 1.1026(6) 0.7263(3) 0.4902(3) 0.0106(14) Uani 1 1 d . . .
H2 H 1.1749 0.7459 0.4834 0.013 Uiso 1 1 calc R . .
C23 C 0.1010(6) 0.3629(3) 0.0211(3) 0.0185(17) Uani 1 1 d . . .
H23 H 0.1733 0.3821 0.0359 0.022 Uiso 1 1 calc R . .
O30 O 0.1214(6) 0.5774(2) 0.1488(3) 0.0459(18) Uani 1 1 d . . .
C6 C 1.0751(6) 0.9152(3) 0.4708(3) 0.0169(16) Uani 1 1 d . . .
H6A H 1.1300 0.9362 0.4497 0.020 Uiso 1 1 calc R . .
C37 C 0.5909(6) 0.3029(3) 0.0286(3) 0.0156(16) Uani 1 1 d . . .
H37 H 0.6568 0.2823 0.0485 0.019 Uiso 1 1 calc R . .
C30 C 0.3729(6) 0.4275(3) 0.2400(3) 0.0167(15) Uani 1 1 d . . .
H30 H 0.3071 0.3992 0.2459 0.020 Uiso 1 1 calc R . .
C7 C 0.4397(6) 0.6679(3) 0.5373(3) 0.0170(16) Uani 1 1 d . . .
H7 H 0.3969 0.6475 0.5646 0.020 Uiso 1 1 calc R . .
C12 C 0.5855(6) 0.9169(3) 0.4762(3) 0.0126(15) Uani 1 1 d . . .
H12 H 0.6469 0.9378 0.4594 0.015 Uiso 1 1 calc R . .
C18 C 0.3279(7) 0.2418(3) 0.3549(3) 0.0215(17) Uani 1 1 d . . .
O34 O 0.4280(7) 0.5870(4) 0.3412(3) 0.072(3) Uani 1 1 d . . .
H34A H 0.4853 0.5767 0.3681 0.086 Uiso 1 1 d R . .
H34B H 0.4160 0.5714 0.3076 0.086 Uiso 1 1 d R . .
O28 O 0.4073(6) 0.5311(2) 0.2349(3) 0.0388(15) Uani 1 1 d . . .
H28 H 0.4716 0.5121 0.2411 0.058 Uiso 1 1 d R . .
C5 C 1.0778(6) 0.8544(3) 0.4692(3) 0.0173(16) Uani 1 1 d . . .
H5 H 1.1328 0.8348 0.4471 0.021 Uiso 1 1 calc R . .
C20 C 0.5090(7) 0.2920(3) 0.3356(3) 0.0207(17) Uani 1 1 d . . .
H20 H 0.5502 0.3270 0.3283 0.025 Uiso 1 1 calc R . .
C41 C 0.5373(7) 0.4916(3) 0.0498(3) 0.0215(17) Uani 1 1 d . . .
H41 H 0.5637 0.4718 0.0850 0.026 Uiso 1 1 calc R . .
C38 C 0.5924(6) 0.3632(3) 0.0302(3) 0.0167(16) Uani 1 1 d . . .
H38 H 0.6571 0.3828 0.0521 0.020 Uiso 1 1 calc R . .
C3 C 1.0000 0.7584(4) 0.5000 0.013(2) Uani 1 2 d S T P
C29 C 0.4176(6) 0.4149(3) 0.1819(3) 0.0191(16) Uani 1 1 d . . .
H29 H 0.4896 0.4400 0.1780 0.023 Uiso 1 1 calc R . .
N9 N 0.1358(6) 0.4779(3) 0.1553(3) 0.0281(17) Uani 1 1 d . . .
C16 C 0.7335(7) 0.2687(4) 0.2738(4) 0.030(2) Uani 1 1 d . . .
H16 H 0.6838 0.3046 0.2652 0.036 Uiso 1 1 calc R . .
C17 C 0.6991(6) 0.2404(4) 0.3311(3) 0.0214(18) Uani 1 1 d . . .
H17 H 0.7331 0.2001 0.3357 0.026 Uiso 1 1 calc R . .
O33 O 0.8959(5) 0.4155(3) 0.7036(3) 0.056(2) Uani 1 1 d . . .
H33A H 0.9631 0.4328 0.7027 0.067 Uiso 1 1 d R . .
H33B H 0.9079 0.3836 0.7221 0.067 Uiso 1 1 d R . .
C4 C 1.0000 0.8232(4) 0.5000 0.010(2) Uani 1 2 d S TU P
C34 C -0.1107(7) 0.4713(4) 0.1389(4) 0.032(2) Uani 1 1 d . . .
C21 C 0.5175(7) 0.1873(4) 0.3500(3) 0.0237(18) Uani 1 1 d . U .
C19 C 0.3912(7) 0.2948(3) 0.3433(3) 0.0206(17) Uani 1 1 d . . .
H19 H 0.3502 0.3312 0.3411 0.025 Uiso 1 1 calc R . .
C1 C 1.0990(6) 0.6663(3) 0.4903(3) 0.0114(14) Uani 1 1 d . . .
H1 H 1.1698 0.6456 0.4833 0.014 Uiso 1 1 calc R . .
C42 C 0.5361(6) 0.5516(3) 0.0481(3) 0.0216(17) Uani 1 1 d . . .
H42 H 0.5623 0.5722 0.0830 0.026 Uiso 1 1 calc R . .
C10 C 0.5000 0.8252(5) 0.5000 0.018(3) Uani 1 2 d S T P
C31 C 0.3158(7) 0.4883(3) 0.2292(4) 0.0223(18) Uani 1 1 d . . .
H31 H 0.2510 0.4962 0.2551 0.027 Uiso 1 1 calc R . .
C28 C 0.4495(6) 0.3531(3) 0.1684(4) 0.0229(17) Uani 1 1 d . . .
H28A H 0.4562 0.3490 0.1260 0.027 Uiso 1 1 calc R . .
H28B H 0.5284 0.3429 0.1897 0.027 Uiso 1 1 calc R . .
O12 O 0.7201(5) 0.2321(3) 0.2262(3) 0.0431(17) Uani 1 1 d . . .
H12A H 0.6496 0.2188 0.2222 0.065 Uiso 1 1 calc R . .
N8 N 0.0000 0.5816(4) 0.0000 0.015(2) Uani 1 2 d S T P
C13 C 0.8621(7) 0.3690(4) 0.3658(4) 0.0276(19) Uani 1 1 d . . .
H13A H 0.8461 0.3759 0.4067 0.033 Uiso 1 1 calc R . .
H13B H 0.9421 0.3855 0.3604 0.033 Uiso 1 1 calc R . .
O35 O 0.1022(7) 0.3027(3) 0.2355(5) 0.096(4) Uani 1 1 d . . .
H35A H 0.0684 0.2831 0.2606 0.116 Uiso 1 1 d R . .
H35B H 0.0557 0.3024 0.2038 0.116 Uiso 1 1 d R . .
C15 C 0.8631(7) 0.2861(4) 0.2920(4) 0.032(2) Uani 1 1 d . . .
H15 H 0.8893 0.3188 0.2675 0.039 Uiso 1 1 calc R . .
C11 C 0.5882(6) 0.8564(3) 0.4750(3) 0.0139(15) Uani 1 1 d . . .
H11A H 0.6497 0.8366 0.4574 0.017 Uiso 1 1 calc R . .
C25 C 0.0000 0.4593(5) 0.0000 0.015(2) Uani 1 2 d S T P
O37 O 0.8690(9) 0.2754(4) 0.1379(4) 0.090(3) Uani 1 1 d . . .
H37A H 0.8053 0.2712 0.1548 0.108 Uiso 1 1 d R . .
H37B H 0.8627 0.2523 0.1083 0.108 Uiso 1 1 d R . .
C36 C 0.0791(7) 0.4238(4) 0.1559(4) 0.0286(19) Uani 1 1 d . . .
H36 H 0.1263 0.3896 0.1627 0.034 Uiso 1 1 calc R . .
C33 C 0.0706(7) 0.5291(4) 0.1483(4) 0.031(2) Uani 1 1 d . . .
C27 C 0.1029(6) 0.5516(3) 0.0064(3) 0.0143(15) Uani 1 1 d . . .
H27A H 0.1767 0.5726 0.0110 0.017 Uiso 1 1 calc R . .
C32 C 0.2670(7) 0.4843(3) 0.1651(4) 0.0229(18) Uani 1 1 d . . .
H32 H 0.2910 0.5202 0.1446 0.028 Uiso 1 1 calc R . .
O36 O 0.8514(6) 0.1379(3) 0.1897(6) 0.115(5) Uani 1 1 d . . .
H36A H 0.9172 0.1512 0.1844 0.138 Uiso 1 1 d R . .
H36B H 0.8638 0.1039 0.2036 0.138 Uiso 1 1 d R . .
C14 C 0.8620(7) 0.3039(3) 0.3537(4) 0.028(2) Uani 1 1 d . . .
H14 H 0.9345 0.2866 0.3766 0.034 Uiso 1 1 calc R . .
C35 C -0.0378(8) 0.4195(4) 0.1473(4) 0.034(2) Uani 1 1 d . . .
H35 H -0.0750 0.3823 0.1466 0.041 Uiso 1 1 calc R . .
C26 C 0.1070(6) 0.4913(3) 0.0066(3) 0.0151(16) Uani 1 1 d . . .
H26 H 0.1825 0.4718 0.0113 0.018 Uiso 1 1 calc R . .

loop_
_atom_site_aniso_label
_atom_site_aniso_U_11
_atom_site_aniso_U_22
_atom_site_aniso_U_33
_atom_site_aniso_U_23
_atom_site_aniso_U_13
_atom_site_aniso_U_12
Zn3 0.0084(5) 0.0065(5) 0.0110(6) 0.000 -0.0004(4) 0.000
Zn1 0.0084(5) 0.0038(5) 0.0144(6) 0.000 0.0024(4) 0.000
Zn2 0.0108(5) 0.0054(5) 0.0131(6) 0.000 0.0022(4) 0.000
Zn4 0.0094(5) 0.0071(5) 0.0155(7) 0.000 -0.0002(4) 0.000
Zn5 0.0235(4) 0.0200(4) 0.0143(5) 0.0038(4) 0.0013(3) 0.0056(4)
P3 0.0100(8) 0.0063(8) 0.0120(10) -0.0002(7) -0.0020(7) 0.0002(7)
P1 0.0084(8) 0.0066(8) 0.0133(10) 0.0015(8) 0.0033(7) -0.0007(7)
P4 0.0192(9) 0.0162(9) 0.0140(11) -0.0065(8) -0.0038(8) 0.0029(7)
P2 0.0184(9) 0.0106(9) 0.0173(11) -0.0009(8) 0.0083(8) -0.0052(7)
O3 0.014(2) 0.007(2) 0.022(3) 0.002(2) 0.002(2) -0.0026(18)
O18 0.017(2) 0.009(2) 0.011(3) -0.001(2) -0.002(2) -0.0051(18)
N7 0.015(4) 0.008(4) 0.016(5) 0.000 0.001(4) 0.000
O2 0.008(2) 0.014(2) 0.014(3) 0.001(2) 0.0012(18) -0.0014(19)
O4 0.008(2) 0.010(2) 0.016(3) 0.000(2) 0.0035(18) -0.0028(18)
O19 0.012(2) 0.012(2) 0.014(3) 0.002(2) 0.0023(19) 0.0022(18)
O1 0.012(2) 0.013(2) 0.019(3) 0.001(2) 0.0032(19) 0.0005(19)
O32 0.016(2) 0.017(2) 0.019(3) -0.003(2) -0.001(2) 0.006(2)
O22 0.014(2) 0.017(3) 0.025(3) -0.010(2) 0.006(2) -0.002(2)
O16 0.008(2) 0.010(2) 0.013(3) 0.002(2) -0.0001(18) -0.0011(18)
O20 0.062(4) 0.015(3) 0.017(3) -0.004(2) 0.006(3) 0.000(3)
O6 0.018(2) 0.008(2) 0.014(3) 0.001(2) 0.009(2) 0.0020(18)
N11 0.011(4) 0.010(5) 0.022(6) 0.000 0.002(4) 0.000
N3 0.024(4) 0.006(4) 0.019(5) 0.000 0.002(4) 0.000
O15 0.012(2) 0.024(3) 0.015(3) 0.001(2) -0.007(2) -0.001(2)
O24 0.015(2) 0.024(3) 0.020(3) 0.008(2) -0.001(2) 0.001(2)
O17 0.019(2) 0.013(2) 0.015(3) 0.002(2) 0.0029(19) 0.005(2)
O9 0.029(3) 0.013(3) 0.025(3) -0.003(2) 0.006(2) -0.004(2)
N1 0.010(4) 0.011(4) 0.015(5) 0.000 0.001(3) 0.000
O5 0.013(2) 0.019(3) 0.019(3) -0.002(2) 0.004(2) -0.002(2)
O7 0.015(3) 0.018(3) 0.026(3) 0.002(2) 0.008(2) -0.001(2)
O27 0.022(3) 0.029(3) 0.017(3) 0.003(2) 0.002(2) -0.007(2)
O23 0.028(3) 0.022(3) 0.009(3) 0.003(2) 0.002(2) 0.002(2)
O8 0.022(3) 0.027(3) 0.024(3) 0.007(3) -0.002(2) -0.009(2)
O21 0.022(2) 0.033(2) 0.032(2) -0.014(2) -0.0095(19) 0.0091(18)
O29 0.026(3) 0.025(3) 0.018(3) 0.002(2) -0.004(2) 0.000(2)
O14 0.024(3) 0.039(4) 0.039(4) 0.009(3) 0.014(3) -0.005(3)
O10 0.024(3) 0.022(3) 0.026(3) 0.000(2) -0.002(2) -0.010(2)
N2 0.012(4) 0.007(4) 0.013(5) 0.000 0.005(3) 0.000
O38 0.032(3) 0.031(3) 0.035(4) 0.008(3) 0.009(3) 0.002(3)
O25 0.023(3) 0.030(3) 0.023(3) 0.001(2) 0.003(2) -0.005(2)
N4 0.018(4) 0.005(4) 0.017(5) 0.000 -0.003(4) 0.000
N5 0.020(3) 0.015(3) 0.019(4) 0.000(3) 0.006(3) -0.008(2)
N6 0.021(3) 0.019(3) 0.021(4) 0.002(3) 0.006(3) -0.010(3)
C22 0.013(3) 0.015(4) 0.031(5) 0.003(3) -0.002(3) -0.001(3)
O13 0.035(3) 0.010(3) 0.046(4) 0.001(3) 0.018(3) -0.003(2)
C39 0.013(5) 0.012(5) 0.013(6) 0.000 0.002(4) 0.000
O31 0.034(4) 0.051(4) 0.051(5) -0.001(4) -0.001(3) 0.005(3)
C9 0.014(5) 0.004(5) 0.031(7) 0.000 0.006(4) 0.000
N10 0.041(4) 0.032(4) 0.029(4) -0.005(3) -0.001(3) 0.012(3)
C24 0.015(5) 0.011(5) 0.016(6) 0.000 0.002(4) 0.000
O11 0.028(3) 0.051(4) 0.051(5) -0.025(3) -0.002(3) -0.002(3)
C40 0.012(2) 0.011(2) 0.012(2) 0.000 0.0011(14) 0.000
O26 0.048(4) 0.095(6) 0.026(4) 0.016(4) 0.011(3) 0.046(4)
C8 0.026(4) 0.013(4) 0.021(5) -0.006(3) 0.011(3) 0.001(3)
N12 0.011(4) 0.008(4) 0.013(5) 0.000 0.001(4) 0.000
C2 0.011(3) 0.007(3) 0.014(4) 0.001(3) 0.001(3) 0.000(3)
C23 0.017(4) 0.008(4) 0.029(5) 0.004(3) -0.005(3) -0.001(3)
O30 0.059(4) 0.019(3) 0.055(5) 0.001(3) -0.017(4) 0.009(3)
C6 0.021(4) 0.009(4) 0.023(5) 0.005(3) 0.010(3) -0.003(3)
C37 0.016(3) 0.010(4) 0.020(4) 0.004(3) -0.003(3) 0.002(3)
C30 0.016(3) 0.020(4) 0.014(4) 0.003(3) -0.002(3) -0.004(3)
C7 0.022(4) 0.010(4) 0.021(4) 0.001(3) 0.012(3) -0.004(3)
C12 0.015(3) 0.008(3) 0.016(4) 0.001(3) 0.002(3) 0.000(3)
C18 0.029(4) 0.023(4) 0.013(4) 0.004(3) 0.007(3) -0.005(3)
O34 0.065(5) 0.120(7) 0.028(4) 0.025(4) -0.007(4) -0.053(5)
O28 0.051(4) 0.028(3) 0.037(4) -0.002(3) 0.001(3) -0.018(3)
C5 0.015(3) 0.012(4) 0.026(5) 0.000(3) 0.011(3) 0.003(3)
C20 0.029(4) 0.014(4) 0.020(5) 0.002(3) 0.006(3) -0.004(3)
C41 0.033(4) 0.014(4) 0.016(4) 0.007(3) -0.004(3) -0.001(3)
C38 0.021(4) 0.012(4) 0.018(4) 0.003(3) 0.005(3) -0.006(3)
C3 0.013(5) 0.007(5) 0.018(6) 0.000 0.000(4) 0.000
C29 0.018(3) 0.019(4) 0.020(4) 0.002(3) 0.001(3) -0.009(3)
N9 0.036(4) 0.020(4) 0.026(4) -0.002(3) -0.007(3) 0.011(3)
C16 0.021(4) 0.044(5) 0.025(5) -0.005(4) 0.001(3) -0.003(4)
C17 0.018(4) 0.028(4) 0.019(5) -0.004(3) 0.005(3) -0.005(3)
O33 0.027(3) 0.087(6) 0.056(5) 0.000(4) 0.016(3) -0.011(3)
C4 0.010(2) 0.009(2) 0.010(2) 0.000 0.0012(14) 0.000
C34 0.032(5) 0.044(6) 0.019(5) 0.004(4) 0.005(4) 0.013(4)
C21 0.035(4) 0.028(5) 0.010(4) -0.005(3) 0.009(3) -0.016(3)
C19 0.024(4) 0.015(4) 0.022(5) -0.001(3) 0.003(3) -0.006(3)
C1 0.011(3) 0.010(3) 0.015(4) 0.003(3) 0.006(3) 0.002(3)
C42 0.028(4) 0.018(4) 0.015(4) 0.002(3) -0.010(3) -0.010(3)
C10 0.025(6) 0.007(5) 0.021(7) 0.000 0.004(5) 0.000
C31 0.033(4) 0.012(4) 0.021(5) -0.006(3) -0.001(3) -0.007(3)
C28 0.018(4) 0.024(4) 0.028(5) 0.001(4) 0.010(3) -0.002(3)
O12 0.022(3) 0.064(5) 0.043(4) -0.023(4) 0.001(3) -0.005(3)
N8 0.014(4) 0.011(5) 0.021(6) 0.000 0.004(4) 0.000
C13 0.029(4) 0.027(4) 0.027(5) -0.007(4) 0.001(4) -0.009(3)
O35 0.059(5) 0.063(6) 0.179(11) 0.052(6) 0.071(6) 0.028(4)
C15 0.021(4) 0.032(5) 0.042(6) 0.009(4) -0.002(4) -0.002(4)
C11 0.012(3) 0.012(3) 0.020(4) -0.001(3) 0.009(3) 0.001(3)
C25 0.018(5) 0.015(5) 0.013(6) 0.000 -0.002(4) 0.000
O37 0.102(7) 0.097(7) 0.079(7) -0.022(6) 0.041(6) -0.016(6)
C36 0.026(4) 0.034(5) 0.025(5) -0.002(4) 0.004(3) 0.006(4)
C33 0.034(5) 0.028(5) 0.028(5) 0.003(4) -0.007(4) 0.002(4)
C27 0.017(3) 0.011(4) 0.015(4) 0.000(3) 0.001(3) -0.005(3)
C32 0.036(5) 0.010(4) 0.022(5) 0.004(3) -0.003(4) -0.002(3)
O36 0.045(4) 0.020(4) 0.266(14) -0.032(6) -0.050(6) 0.012(3)
C14 0.023(4) 0.016(4) 0.044(6) 0.005(4) -0.003(4) -0.005(3)
C35 0.041(5) 0.035(5) 0.026(5) -0.003(4) -0.001(4) -0.001(4)
C26 0.011(3) 0.007(3) 0.028(5) 0.001(3) 0.003(3) -0.001(3)

loop_
_atom_type_symbol
_atom_type_description
_atom_type_scat_dispersion_real
_atom_type_scat_dispersion_imag
_atom_type_scat_source
C C 0.0033 0.0016 'International Tables Vol C Tables 4.2.6.8 and 6.1.1.4'
H H 0.0000 0.0000 'International Tables Vol C Tables 4.2.6.8 and 6.1.1.4'
N N 0.0061 0.0033 'International Tables Vol C Tables 4.2.6.8 and 6.1.1.4'
O O 0.0106 0.0060 'International Tables Vol C Tables 4.2.6.8 and 6.1.1.4'
P P 0.1023 0.0942 'International Tables Vol C Tables 4.2.6.8 and 6.1.1.4'
Zn Zn 0.2839 1.4301 'International Tables Vol C Tables 4.2.6.8 and 6.1.1.4'

loop_
_geom_angle_atom_site_label_1
_geom_angle_atom_site_label_2
_geom_angle_atom_site_label_3
_geom_angle
_geom_angle_site_symmetry_1
_geom_angle_site_symmetry_3
O16 Zn3 N7 88.27(13) 2 .
O16 Zn3 N7 88.27(13) . .
O16 Zn3 O16 176.5(3) . 2
O16 Zn3 O15 89.80(17) . 2
O16 Zn3 O15 90.16(17) 2 2
O16 Zn3 O15 89.80(17) 2 .
O16 Zn3 O15 90.16(17) . .
O16 Zn3 N12 91.73(13) . 3_445
O16 Zn3 N12 91.73(13) 2 3_445
O15 Zn3 N7 89.35(14) . .
O15 Zn3 N7 89.35(14) 2 .
O15 Zn3 O15 178.7(3) . 2
O15 Zn3 N12 90.65(14) . 3_445
O15 Zn3 N12 90.65(14) 2 3_445
N12 Zn3 N7 180.0 3_445 .
O2 Zn1 O2 178.3(3) 2_756 .
O2 Zn1 O1 85.45(17) 2_756 .
O2 Zn1 O1 94.62(17) . .
O2 Zn1 O1 94.63(17) 2_756 2_756
O2 Zn1 O1 85.45(17) . 2_756
O2 Zn1 N1 89.17(13) . .
O2 Zn1 N1 89.17(13) 2_756 .
O2 Zn1 N4 90.83(13) 2_756 3_545
O2 Zn1 N4 90.83(13) . 3_545
O1 Zn1 O1 174.9(2) . 2_756
N1 Zn1 O1 92.56(12) . 2_756
N1 Zn1 O1 92.56(12) . .
N4 Zn1 O1 87.44(12) 3_545 .
N4 Zn1 O1 87.44(12) 3_545 2_756
N4 Zn1 N1 180.0 3_545 .
O4 Zn2 O4 178.4(3) . 2_656
O4 Zn2 N3 89.22(13) 2_656 .
O4 Zn2 N3 89.22(13) . .
O4 Zn2 O5 90.31(17) . .
O4 Zn2 O5 89.71(17) . 2_656
O4 Zn2 O5 89.71(17) 2_656 .
O4 Zn2 O5 90.31(17) 2_656 2_656
O4 Zn2 N2 90.78(13) 2_656 3_445
O4 Zn2 N2 90.78(13) . 3_445
O5 Zn2 N3 90.59(13) 2_656 .
O5 Zn2 N3 90.59(13) . .
O5 Zn2 O5 178.8(3) . 2_656
O5 Zn2 N2 89.41(13) . 3_445
O5 Zn2 N2 89.41(13) 2_656 3_445
N2 Zn2 N3 180.0 3_445 .
O19 Zn4 O19 174.5(3) 2_655 .
O19 Zn4 O32 86.13(18) . 2_655
O19 Zn4 O32 86.13(18) 2_655 .
O19 Zn4 O32 93.89(18) 2_655 2_655
O19 Zn4 O32 93.88(18) . .
O19 Zn4 N11 92.76(13) 2_655 .
O19 Zn4 N11 92.77(13) . .
O19 Zn4 N8 87.23(13) . 3_545
O19 Zn4 N8 87.24(13) 2_655 3_545
O32 Zn4 O32 179.7(3) . 2_655
O32 Zn4 N11 89.83(13) 2_655 .
O32 Zn4 N11 89.83(13) . .
O32 Zn4 N8 90.17(13) . 3_545
O32 Zn4 N8 90.17(13) 2_655 3_545
N11 Zn4 N8 180.0 . 3_545
O20 Zn5 O17 88.8(2) . .
O20 Zn5 O23 92.7(2) . .
O20 Zn5 O26 85.7(3) . .
O24 Zn5 O20 94.3(2) . .
O24 Zn5 O17 176.18(18) . .
O24 Zn5 O23 93.36(19) . .
O24 Zn5 O26 82.6(2) . .
O23 Zn5 O17 88.80(19) . .
O25 Zn5 O20 174.9(2) . .
O25 Zn5 O24 90.0(2) . .
O25 Zn5 O17 86.8(2) . .
O25 Zn5 O23 89.7(2) . .
O25 Zn5 O26 92.2(3) . .
O26 Zn5 O17 95.3(2) . .
O26 Zn5 O23 175.6(2) . .
O19 P3 O18 105.2(3) . .
O19 P3 O16 112.0(3) . .
O19 P3 O17 116.5(3) . .
O16 P3 O18 103.9(3) . .
O16 P3 O17 112.7(3) . .
O17 P3 O18 105.1(3) . .
O3 P1 O2 114.7(3) . .
O3 P1 O4 114.3(3) . .
O3 P1 O6 107.0(3) . .
O2 P1 O6 103.2(3) . .
O4 P1 O2 111.0(3) . .
O4 P1 O6 105.5(3) . .
O22 P4 O18 101.5(3) . .
O20 P4 O18 110.4(3) . .
O20 P4 O22 106.7(3) . .
O20 P4 O21 118.9(4) . .
O21 P4 O18 108.3(3) . .
O21 P4 O22 109.6(3) . .
O9 P2 O6 99.9(3) . .
O7 P2 O6 108.0(3) . .
O7 P2 O9 110.9(3) . .
O8 P2 O6 111.9(3) . .
O8 P2 O9 106.5(3) . .
O8 P2 O7 118.0(3) . .
P4 O18 P3 127.4(3) . .
C22 N7 Zn3 121.7(4) 2 .
C22 N7 Zn3 121.7(4) . .
C22 N7 C22 116.6(9) 2 .
P1 O2 Zn1 131.1(3) . .
P1 O4 Zn2 137.4(3) . .
P3 O19 Zn4 140.6(3) . .
Zn1 O1 H1A 107.1 . .
Zn1 O1 H1B 107.0 . .
H1A O1 H1B 106.8 . .
Zn4 O32 H32A 132.3 . .
Zn4 O32 H32B 111.0 . .
H32A O32 H32B 108.3 . .
C28 O22 P4 118.8(4) . .
P3 O16 Zn3 140.7(3) . .
P4 O20 Zn5 123.9(3) . .
P2 O6 P1 129.1(3) . .
C37 N11 Zn4 121.8(4) 2_655 .
C37 N11 Zn4 121.8(4) . .
C37 N11 C37 116.5(8) . 2_655
C7 N3 Zn2 122.4(4) . .
C7 N3 Zn2 122.4(4) 2_656 .
C7 N3 C7 115.1(9) . 2_656
Zn3 O15 H15A 112.2 . .
Zn3 O15 H15B 112.4 . .
H15A O15 H15B 110.0 . .
Zn5 O24 H24A 111.0 . .
Zn5 O24 H24B 111.0 . .
H24A O24 H24B 109.1 . .
P3 O17 Zn5 118.1(3) . .
C13 O9 P2 117.7(5) . .
C1 N1 Zn1 121.7(4) 2_756 .
C1 N1 Zn1 121.7(4) . .
C1 N1 C1 116.5(8) 2_756 .
Zn2 O5 H5A 119.4 . .
Zn2 O5 H5B 104.7 . .
H5A O5 H5B 110.6 . .
C30 O27 H27 100.6 . .
Zn5 O23 H23A 107.7 . .
Zn5 O23 H23B 107.7 . .
H23A O23 H23B 107.2 . .
C32 O29 C29 107.6(6) . .
C17 O10 C14 110.2(6) . .
C6 N2 Zn2 121.4(4) 2_756 3
C6 N2 Zn2 121.4(4) . 3
C6 N2 C6 117.2(8) 2_756 .
H38A O38 H38B 107.0 . .
Zn5 O25 H25A 109.5 . .
Zn5 O25 H25B 109.4 . .
H25A O25 H25B 108.2 . .
C12 N4 Zn1 121.2(4) 2_656 3_455
C12 N4 Zn1 121.2(4) . 3_455
C12 N4 C12 117.6(8) 2_656 .
C20 N5 C17 119.8(6) . .
C20 N5 C21 121.4(6) . .
C21 N5 C17 118.7(6) . .
C18 N6 H6 116.6 . .
C21 N6 H6 116.6 . .
C21 N6 C18 126.8(6) . .
N7 C22 H22 118.2 . .
N7 C22 C23 123.7(7) . .
C23 C22 H22 118.2 . .
C38 C39 C40 122.0(5) 2_655 .
C38 C39 C40 122.0(5) . .
C38 C39 C38 115.9(9) 2_655 .
C8 C9 C8 116.6(9) . 2_656
C8 C9 C10 121.7(5) . .
C8 C9 C10 121.7(5) 2_656 .
C34 N10 H10 117.2 . .
C33 N10 H10 117.2 . .
C33 N10 C34 125.5(7) . .
C23 C24 C23 114.4(9) 2 .
C23 C24 C25 122.8(5) 2 .
C23 C24 C25 122.8(5) . .
C15 O11 H11 109.5 . .
C41 C40 C39 121.3(5) 2_655 .
C41 C40 C39 121.3(5) . .
C41 C40 C41 117.3(9) . 2_655
Zn5 O26 H26A 111.1 . .
Zn5 O26 H26B 105.4 . .
H26A O26 H26B 111.4 . .
C9 C8 H8 119.9 . .
C7 C8 C9 120.2(7) . .
C7 C8 H8 119.9 . .
C42 N12 Zn3 121.9(4) 2_655 3
C42 N12 Zn3 121.9(4) . 3
C42 N12 C42 116.2(9) . 2_655
C3 C2 H2 120.0 . .
C1 C2 H2 120.0 . .
C1 C2 C3 120.0(6) . .
C22 C23 C24 120.8(7) . .
C22 C23 H23 119.6 . .
C24 C23 H23 119.6 . .
N2 C6 H6A 118.3 . .
N2 C6 C5 123.4(7) . .
C5 C6 H6A 118.3 . .
N11 C37 H37 118.5 . .
N11 C37 C38 123.1(6) . .
C38 C37 H37 118.5 . .
O27 C30 H30 108.2 . .
O27 C30 C29 114.9(6) . .
O27 C30 C31 115.4(6) . .
C29 C30 H30 108.2 . .
C29 C30 C31 101.6(6) . .
C31 C30 H30 108.2 . .
N3 C7 C8 123.9(7) . .
N3 C7 H7 118.0 . .
C8 C7 H7 118.0 . .
N4 C12 H12 118.6 . .
N4 C12 C11 122.9(6) . .
C11 C12 H12 118.6 . .
O14 C18 N6 120.2(7) . .
O14 C18 C19 124.4(7) . .
N6 C18 C19 115.3(6) . .
H34A O34 H34B 124.4 . .
C31 O28 H28 104.5 . .
C6 C5 H5 120.3 . .
C4 C5 C6 119.3(7) . .
C4 C5 H5 120.3 . .
N5 C20 H20 118.7 . .
C19 C20 N5 122.6(7) . .
C19 C20 H20 118.7 . .
C40 C41 H41 120.1 . .
C42 C41 C40 119.8(7) . .
C42 C41 H41 120.1 . .
C39 C38 H38 119.7 . .
C37 C38 C39 120.7(7) . .
C37 C38 H38 119.7 . .
C2 C3 C2 116.6(9) 2_756 .
C2 C3 C4 121.7(4) . .
C2 C3 C4 121.7(4) 2_756 .
O29 C29 C30 103.0(6) . .
O29 C29 H29 108.3 . .
O29 C29 C28 110.2(6) . .
C30 C29 H29 108.3 . .
C30 C29 C28 118.3(6) . .
C28 C29 H29 108.3 . .
C36 N9 C32 122.4(6) . .
C33 N9 C36 121.6(7) . .
C33 N9 C32 115.9(6) . .
C17 C16 H16 109.4 . .
O12 C16 H16 109.4 . .
O12 C16 C17 113.8(7) . .
O12 C16 C15 113.7(7) . .
C15 C16 H16 109.4 . .
C15 C16 C17 100.9(6) . .
O10 C17 N5 107.7(6) . .
O10 C17 C16 101.6(6) . .
O10 C17 H17 110.6 . .
N5 C17 C16 115.3(6) . .
N5 C17 H17 110.6 . .
C16 C17 H17 110.6 . .
H33A O33 H33B 108.7 . .
C5 C4 C5 117.3(9) 2_756 .
C5 C4 C3 121.4(5) 2_756 .
C5 C4 C3 121.4(5) . .
O31 C34 N10 119.9(8) . .
O31 C34 C35 124.4(9) . .
N10 C34 C35 115.7(7) . .
N6 C21 N5 114.7(7) . .
O13 C21 N5 122.6(7) . .
O13 C21 N6 122.6(7) . .
C18 C19 H19 120.5 . .
C20 C19 C18 119.1(7) . .
C20 C19 H19 120.5 . .
N1 C1 C2 123.4(6) . .
N1 C1 H1 118.3 . .
C2 C1 H1 118.3 . .
N12 C42 C41 123.5(7) . .
N12 C42 H42 118.3 . .
C41 C42 H42 118.3 . .
C11 C10 C9 121.0(5) 2_656 .
C11 C10 C9 121.0(5) . .
C11 C10 C11 117.9(9) . 2_656
C30 C31 H31 112.4 . .
O28 C31 C30 109.3(6) . .
O28 C31 H31 112.4 . .
O28 C31 C32 108.3(7) . .
C32 C31 C30 101.6(6) . .
C32 C31 H31 112.4 . .
O22 C28 C29 109.7(6) . .
O22 C28 H28A 109.7 . .
O22 C28 H28B 109.7 . .
C29 C28 H28A 109.7 . .
C29 C28 H28B 109.7 . .
H28A C28 H28B 108.2 . .
C16 O12 H12A 109.5 . .
C27 N8 Zn4 121.0(4) . 3_455
C27 N8 Zn4 121.0(4) 2 3_455
C27 N8 C27 118.0(9) 2 .
O9 C13 H13A 109.7 . .
O9 C13 H13B 109.7 . .
O9 C13 C14 110.0(6) . .
H13A C13 H13B 108.2 . .
C14 C13 H13A 109.7 . .
C14 C13 H13B 109.7 . .
H35A O35 H35B 107.7 . .
O11 C15 C16 107.5(7) . .
O11 C15 H15 111.6 . .
O11 C15 C14 110.8(7) . .
C16 C15 H15 111.6 . .
C14 C15 C16 103.5(7) . .
C14 C15 H15 111.6 . .
C12 C11 H11A 120.3 . .
C10 C11 C12 119.4(7) . .
C10 C11 H11A 120.3 . .
C26 C25 C24 121.7(5) 2 .
C26 C25 C24 121.7(5) . .
C26 C25 C26 116.5(9) 2 .
H37A O37 H37B 106.8 . .
N9 C36 H36 119.5 . .
C35 C36 N9 121.0(8) . .
C35 C36 H36 119.5 . .
N10 C33 N9 116.0(7) . .
O30 C33 N10 122.4(8) . .
O30 C33 N9 121.5(7) . .
N8 C27 H27A 118.6 . .
N8 C27 C26 122.9(6) . .
C26 C27 H27A 118.6 . .
O29 C32 N9 107.6(6) . .
O29 C32 C31 108.7(6) . .
O29 C32 H32 108.8 . .
N9 C32 C31 114.0(7) . .
N9 C32 H32 108.8 . .
C31 C32 H32 108.8 . .
H36A O36 H36B 106.6 . .
O10 C14 C13 108.9(7) . .
O10 C14 C15 107.1(6) . .
O10 C14 H14 108.0 . .
C13 C14 H14 108.0 . .
C15 C14 C13 116.6(7) . .
C15 C14 H14 108.0 . .
C34 C35 H35 120.0 . .
C36 C35 C34 120.0(9) . .
C36 C35 H35 120.0 . .
C25 C26 H26 120.1 . .
C27 C26 C25 119.8(7) . .
C27 C26 H26 120.1 . .

loop_
_geom_bond_atom_site_label_1
_geom_bond_atom_site_label_2
_geom_bond_distance
_geom_bond_site_symmetry_2
Zn3 N7 2.184(8) .
Zn3 O16 2.053(4) .
Zn3 O16 2.053(4) 2
Zn3 O15 2.157(5) 2
Zn3 O15 2.157(5) .
Zn3 N12 2.181(8) 3_445
Zn1 O2 2.064(4) 2_756
Zn1 O2 2.064(4) .
Zn1 O1 2.191(5) 2_756
Zn1 O1 2.191(5) .
Zn1 N1 2.168(9) .
Zn1 N4 2.147(8) 3_545
Zn2 O4 2.090(4) .
Zn2 O4 2.090(4) 2_656
Zn2 N3 2.194(9) .
Zn2 O5 2.149(4) 2_656
Zn2 O5 2.149(4) .
Zn2 N2 2.186(8) 3_445
Zn4 O19 2.080(4) 2_655
Zn4 O19 2.080(4) .
Zn4 O32 2.121(5) .
Zn4 O32 2.121(5) 2_655
Zn4 N11 2.175(8) .
Zn4 N8 2.191(9) 3_545
Zn5 O20 2.089(5) .
Zn5 O24 2.074(5) .
Zn5 O17 2.145(5) .
Zn5 O23 2.123(5) .
Zn5 O25 2.069(5) .
Zn5 O26 2.118(6) .
P3 O18 1.646(5) .
P3 O19 1.483(5) .
P3 O16 1.506(4) .
P3 O17 1.521(5) .
P1 O3 1.498(5) .
P1 O2 1.520(5) .
P1 O4 1.512(4) .
P1 O6 1.637(5) .
P4 O18 1.585(5) .
P4 O22 1.584(5) .
P4 O20 1.484(6) .
P4 O21 1.489(5) .
P2 O6 1.603(5) .
P2 O9 1.593(5) .
P2 O7 1.498(5) .
P2 O8 1.479(5) .
N7 C22 1.332(8) .
N7 C22 1.332(8) 2
O1 H1A 0.8502 .
O1 H1B 0.8501 .
O32 H32A 0.8531 .
O32 H32B 0.8527 .
O22 C28 1.445(9) .
N11 C37 1.353(8) .
N11 C37 1.353(8) 2_655
N3 C7 1.356(8) .
N3 C7 1.356(8) 2_656
O15 H15A 0.8504 .
O15 H15B 0.8500 .
O24 H24A 0.8501 .
O24 H24B 0.8498 .
O9 C13 1.400(10) .
N1 C1 1.351(8) 2_756
N1 C1 1.351(8) .
O5 H5A 0.8226 .
O5 H5B 0.8379 .
O27 H27 0.8535 .
O27 C30 1.421(8) .
O23 H23A 0.8504 .
O23 H23B 0.8500 .
O29 C29 1.459(9) .
O29 C32 1.413(9) .
O14 C18 1.225(9) .
O10 C17 1.427(9) .
O10 C14 1.433(10) .
N2 Zn2 2.186(8) 3
N2 C6 1.321(8) .
N2 C6 1.321(8) 2_756
O38 H38A 0.8536 .
O38 H38B 0.8537 .
O25 H25A 0.8500 .
O25 H25B 0.8504 .
N4 Zn1 2.147(8) 3_455
N4 C12 1.343(8) .
N4 C12 1.343(8) 2_656
N5 C20 1.382(9) .
N5 C17 1.438(9) .
N5 C21 1.398(9) .
N6 H6 0.8800 .
N6 C18 1.387(10) .
N6 C21 1.375(10) .
C22 H22 0.9500 .
C22 C23 1.370(10) .
O13 C21 1.205(9) .
C39 C40 1.489(14) .
C39 C38 1.394(9) .
C39 C38 1.394(9) 2_655
O31 C34 1.258(10) .
C9 C8 1.388(9) .
C9 C8 1.388(9) 2_656
C9 C10 1.495(14) .
N10 H10 0.8800 .
N10 C34 1.386(11) .
N10 C33 1.325(11) .
C24 C23 1.404(9) 2
C24 C23 1.404(9) .
C24 C25 1.449(14) .
O11 H11 0.8400 .
O11 C15 1.463(10) .
C40 C41 1.377(9) .
C40 C41 1.377(9) 2_655
O26 H26A 0.8869 .
O26 H26B 0.8618 .
C8 H8 0.9500 .
C8 C7 1.383(10) .
N12 Zn3 2.181(8) 3
N12 C42 1.341(9) 2_655
N12 C42 1.341(9) .
C2 H2 0.9500 .
C2 C3 1.399(8) .
C2 C1 1.378(9) .
C23 H23 0.9500 .
O30 C33 1.243(10) .
C6 H6A 0.9500 .
C6 C5 1.396(10) .
C37 H37 0.9500 .
C37 C38 1.384(9) .
C30 H30 1.0000 .
C30 C29 1.501(10) .
C30 C31 1.543(10) .
C7 H7 0.9500 .
C12 H12 0.9500 .
C12 C11 1.389(9) .
C18 C19 1.445(10) .
O34 H34A 0.8763 .
O34 H34B 0.8480 .
O28 H28 0.8393 .
O28 C31 1.413(9) .
C5 H5 0.9500 .
C5 C4 1.379(9) .
C20 H20 0.9500 .
C20 C19 1.346(10) .
C41 H41 0.9500 .
C41 C42 1.377(10) .
C38 H38 0.9500 .
C3 C2 1.399(8) 2_756
C3 C4 1.486(13) .
C29 H29 1.0000 .
C29 C28 1.501(10) .
N9 C36 1.392(11) .
N9 C33 1.384(10) .
N9 C32 1.466(10) .
C16 H16 1.0000 .
C16 C17 1.553(12) .
C16 O12 1.376(10) .
C16 C15 1.516(11) .
C17 H17 1.0000 .
O33 H33A 0.8500 .
O33 H33B 0.8501 .
C4 C5 1.379(9) 2_756
C34 C35 1.440(12) .
C19 H19 0.9500 .
C1 H1 0.9500 .
C42 H42 0.9500 .
C10 C11 1.389(9) 2_656
C10 C11 1.389(9) .
C31 H31 1.0000 .
C31 C32 1.520(11) .
C28 H28A 0.9900 .
C28 H28B 0.9900 .
O12 H12A 0.8400 .
N8 Zn4 2.191(9) 3_455
N8 C27 1.332(8) .
N8 C27 1.332(8) 2
C13 H13A 0.9900 .
C13 H13B 0.9900 .
C13 C14 1.519(11) .
O35 H35A 0.8495 .
O35 H35B 0.8502 .
C15 H15 1.0000 .
C15 C14 1.478(13) .
C11 H11A 0.9500 .
C25 C26 1.397(9) 2
C25 C26 1.397(9) .
O37 H37A 0.8502 .
O37 H37B 0.8591 .
C36 H36 0.9500 .
C36 C35 1.301(12) .
C27 H27A 0.9500 .
C27 C26 1.385(9) .
C32 H32 1.0000 .
O36 H36A 0.8157 .
O36 H36B 0.8502 .
C14 H14 1.0000 .
C35 H35 0.9500 .
C26 H26 0.9500 .

loop_
_geom_torsion_atom_site_label_1
_geom_torsion_atom_site_label_2
_geom_torsion_atom_site_label_3
_geom_torsion_atom_site_label_4
_geom_torsion
_geom_torsion_site_symmetry_1
_geom_torsion_site_symmetry_4
Zn3 N7 C22 C23 179.4(6) . .
Zn3 N12 C42 C41 180.0(6) 3 .
Zn1 N1 C1 C2 -179.8(5) . .
Zn1 N4 C12 C11 -179.6(5) 3_455 .
Zn2 N3 C7 C8 -179.3(5) . .
Zn2 N2 C6 C5 -179.6(5) 3 .
Zn4 N11 C37 C38 -178.9(5) . .
Zn4 N8 C27 C26 -180.0(5) 3_455 .
P4 O22 C28 C29 -178.2(5) . .
P2 O9 C13 C14 -168.1(5) . .
O3 P1 O2 Zn1 -50.8(4) . .
O3 P1 O4 Zn2 -128.7(4) . .
O3 P1 O6 P2 -23.9(4) . .
O18 P3 O19 Zn4 56.7(5) . .
O18 P3 O16 Zn3 122.1(4) . .
O18 P3 O17 Zn5 58.1(3) . .
O18 P4 O22 C28 -90.5(5) . .
O18 P4 O20 Zn5 43.1(5) . .
N7 C22 C23 C24 1.2(12) . .
O2 P1 O4 Zn2 2.9(5) . .
O2 P1 O6 P2 -145.3(4) . .
O4 P1 O2 Zn1 177.7(3) . .
O4 P1 O6 P2 98.2(4) . .
O19 P3 O18 P4 -122.8(4) . .
O19 P3 O16 Zn3 9.0(5) . .
O19 P3 O17 Zn5 174.1(2) . .
O22 P4 O18 P3 -166.1(4) . .
O22 P4 O20 Zn5 152.5(3) . .
O16 P3 O18 P4 119.3(4) . .
O16 P3 O19 Zn4 168.9(4) . .
O16 P3 O17 Zn5 -54.5(4) . .
O20 P4 O18 P3 -53.3(5) . .
O20 P4 O22 C28 153.9(5) . .
O6 P1 O2 Zn1 65.2(4) . .
O6 P1 O4 Zn2 114.0(4) . .
O6 P2 O9 C13 -56.9(6) . .
N11 C37 C38 C39 -2.3(11) . .
O17 P3 O18 P4 0.7(4) . .
O17 P3 O19 Zn4 -59.3(5) . .
O17 P3 O16 Zn3 -124.6(4) . .
O9 P2 O6 P1 -166.5(4) . .
O9 C13 C14 O10 -72.4(9) . .
O9 C13 C14 C15 48.9(9) . .
O7 P2 O6 P1 77.5(4) . .
O7 P2 O9 C13 56.9(6) . .
O27 C30 C29 O29 -167.1(5) . .
O27 C30 C29 C28 71.1(8) . .
O27 C30 C31 O28 44.7(9) . .
O27 C30 C31 C32 158.9(6) . .
O8 P2 O6 P1 -54.1(5) . .
O8 P2 O9 C13 -173.4(6) . .
O21 P4 O18 P3 78.5(4) . .
O21 P4 O22 C28 23.9(6) . .
O21 P4 O20 Zn5 -83.0(5) . .
O29 C29 C28 O22 -73.8(8) . .
O14 C18 C19 C20 -175.6(8) . .
N2 C6 C5 C4 -0.9(10) . .
N4 C12 C11 C10 -0.7(9) . .
N5 C20 C19 C18 0.5(12) . .
N6 C18 C19 C20 1.9(11) . .
C22 N7 C22 C23 -0.6(6) 2 .
C39 C40 C41 C42 180.0(5) . .
O31 C34 C35 C36 179.4(9) . .
C9 C8 C7 N3 -1.3(10) . .
C9 C10 C11 C12 -179.7(4) . .
N10 C34 C35 C36 2.2(12) . .
C24 C25 C26 C27 -180.0(5) . .
O11 C15 C14 O10 -95.1(7) . .
O11 C15 C14 C13 142.6(7) . .
C40 C39 C38 C37 -178.9(5) . .
C40 C41 C42 N12 0.1(11) . .
C8 C9 C8 C7 0.6(5) 2_656 .
C8 C9 C10 C11 -18.9(5) . 2_656
C8 C9 C10 C11 -18.9(5) 2_656 .
C8 C9 C10 C11 161.1(5) . .
C8 C9 C10 C11 161.1(5) 2_656 2_656
C2 C3 C4 C5 25.9(5) . .
C2 C3 C4 C5 25.9(5) 2_756 2_756
C2 C3 C4 C5 -154.1(5) 2_756 .
C2 C3 C4 C5 -154.1(5) . 2_756
C23 C24 C23 C22 -0.6(5) 2 .
C23 C24 C25 C26 -163.1(6) 2 .
C23 C24 C25 C26 16.9(6) 2 2
C23 C24 C25 C26 -163.1(6) . 2
C23 C24 C25 C26 16.9(6) . .
C6 N2 C6 C5 0.4(5) 2_756 .
C6 C5 C4 C5 0.4(5) . 2_756
C6 C5 C4 C3 -179.6(5) . .
C37 N11 C37 C38 1.1(5) 2_655 .
C30 C29 C28 O22 44.3(8) . .
C30 C31 C32 O29 -14.4(8) . .
C30 C31 C32 N9 105.6(7) . .
C7 N3 C7 C8 0.7(5) 2_656 .
C12 N4 C12 C11 0.4(5) 2_656 .
C18 N6 C21 N5 2.7(11) . .
C18 N6 C21 O13 -174.4(7) . .
O28 C31 C32 O29 100.7(7) . .
O28 C31 C32 N9 -139.3(6) . .
C20 N5 C17 O10 56.4(9) . .
C20 N5 C17 C16 -56.3(9) . .
C20 N5 C21 N6 0.1(10) . .
C20 N5 C21 O13 177.1(8) . .
C41 C40 C41 C42 0.0(5) 2_655 .
C38 C39 C40 C41 140.4(5) . 2_655
C38 C39 C40 C41 -39.6(5) . .
C38 C39 C40 C41 -39.6(5) 2_655 2_655
C38 C39 C40 C41 140.4(5) 2_655 .
C38 C39 C38 C37 1.1(5) 2_655 .
C3 C2 C1 N1 -0.4(10) . .
C29 O29 C32 N9 -135.7(6) . .
C29 O29 C32 C31 -11.8(8) . .
C29 C30 C31 O28 -80.4(7) . .
C29 C30 C31 C32 33.9(7) . .
N9 C36 C35 C34 -2.1(13) . .
C16 C15 C14 O10 19.9(8) . .
C16 C15 C14 C13 -102.4(8) . .
C17 O10 C14 C13 133.3(7) . .
C17 O10 C14 C15 6.4(8) . .
C17 N5 C20 C19 -178.2(7) . .
C17 N5 C21 N6 176.7(6) . .
C17 N5 C21 O13 -6.2(11) . .
C17 C16 C15 O11 81.1(8) . .
C17 C16 C15 C14 -36.2(8) . .
C34 N10 C33 O30 -178.3(9) . .
C34 N10 C33 N9 4.6(13) . .
C21 N5 C20 C19 -1.6(11) . .
C21 N5 C17 O10 -120.3(7) . .
C21 N5 C17 C16 127.0(7) . .
C21 N6 C18 O14 174.0(7) . .
C21 N6 C18 C19 -3.7(11) . .
C1 N1 C1 C2 0.2(5) 2_756 .
C1 C2 C3 C2 0.2(5) . 2_756
C1 C2 C3 C4 -179.8(5) . .
C42 N12 C42 C41 0.0(6) 2_655 .
C10 C9 C8 C7 -179.4(5) . .
C31 C30 C29 O29 -41.8(6) . .
C31 C30 C29 C28 -163.6(6) . .
O12 C16 C17 O10 161.8(6) . .
O12 C16 C17 N5 -82.1(9) . .
O12 C16 C15 O11 -41.1(10) . .
O12 C16 C15 C14 -158.4(7) . .
N8 C27 C26 C25 0.0(11) . .
C15 C16 C17 O10 39.6(8) . .
C15 C16 C17 N5 155.8(7) . .
C11 C10 C11 C12 0.3(4) 2_656 .
C25 C24 C23 C22 179.4(5) . .
C36 N9 C33 N10 -4.2(12) . .
C36 N9 C33 O30 178.8(8) . .
C36 N9 C32 O29 34.9(10) . .
C36 N9 C32 C31 -85.7(9) . .
C33 N10 C34 O31 179.0(9) . .
C33 N10 C34 C35 -3.7(12) . .
C33 N9 C36 C35 3.1(13) . .
C33 N9 C32 O29 -148.5(7) . .
C33 N9 C32 C31 90.9(8) . .
C27 N8 C27 C26 0.0(5) 2 .
C32 O29 C29 C30 34.0(7) . .
C32 O29 C29 C28 161.2(6) . .
C32 N9 C36 C35 179.6(8) . .
C32 N9 C33 N10 179.1(8) . .
C32 N9 C33 O30 2.1(12) . .
C14 O10 C17 N5 -150.7(6) . .
C14 O10 C17 C16 -29.1(8) . .
C26 C25 C26 C27 0.0(5) 2 .

loop_
_twin_individual_id
_twin_individual_mass_fraction_refined
1 0.995(13)
2 0.005(13)
